data_4061039
loop_
_publ_author_name
' B.  Alonzo, C. Castejon, E. Delgado, E. Hernandez '
'B. Donnadieu'

_publ_section_title
;
  Unexpected behavior of the novel organometallic thioether
  C~5~H~5~FeC~5~H~6~C=CSC=CSiMe~3~ towards Ru~3~(CO)~12~.
;
_journal_name_full Organometallics
_journal_paper_doi 10.1021/om049423q
_journal_year 2004
_chemical_formula_sum 'C17 H18 Fe S Si'
_chemical_formula_weight 338.32
_space_group_IT_number 14
_symmetry_cell_setting monoclinic
_symmetry_space_group_name_Hall '-P 2ybc'
_symmetry_space_group_name_H-M 'P 1 21/c 1'
_cell_angle_alpha 90.00
_cell_angle_beta 108.508(12)
_cell_angle_gamma 90.00
_cell_formula_units_Z 4
_cell_length_a 11.4418(16)
_cell_length_b 9.7857(12)
_cell_length_c 15.1962(19)
_cell_measurement_temperature 180(2)
_cell_volume 1613.5(4)
_diffrn_ambient_temperature 180(2)
_exptl_crystal_density_diffrn 1.393
_cod_original_sg_symbol_H-M 'P 21/c'
_cod_database_code 4061039

loop_
_symmetry_equiv_pos_as_xyz
'x, y, z'
'-x, y+1/2, -z+1/2'
'-x, -y, -z'
'x, -y-1/2, z-1/2'

loop_
_atom_site_label
_atom_site_type_symbol
_atom_site_fract_x
_atom_site_fract_y
_atom_site_fract_z
_atom_site_U_iso_or_equiv
_atom_site_adp_type
_atom_site_occupancy
_atom_site_symmetry_multiplicity
_atom_site_calc_flag
_atom_site_refinement_flags
_atom_site_disorder_assembly
_atom_site_disorder_group
Fe1 Fe 0.13385(4) 0.24046(5) 0.49810(3) 0.02317(12) Uani 1 1 d . . .
Si1 Si 0.48499(8) 0.76333(11) 0.62917(6) 0.0284(2) Uani 1 1 d . . .
S1 S 0.17017(7) 0.75259(11) 0.33733(5) 0.03052(19) Uani 1 1 d . . .
C1 C 0.0884(3) 0.4813(3) 0.3625(2) 0.0246(7) Uani 1 1 d . . .
C2 C 0.1182(3) 0.5929(3) 0.3484(2) 0.0261(8) Uani 1 1 d . . .
C3 C 0.2864(3) 0.7632(3) 0.4411(2) 0.0257(7) Uani 1 1 d . . .
C4 C 0.3672(3) 0.7682(3) 0.5132(2) 0.0282(7) Uani 1 1 d . . .
C5 C 0.5819(3) 0.9199(3) 0.6428(3) 0.0368(10) Uani 1 1 d . . .
H5A H 0.6155 0.9255 0.5925 0.055 Uiso 1 1 calc R . .
H5B H 0.6478 0.9157 0.7005 0.055 Uiso 1 1 calc R . .
H5C H 0.5322 0.9991 0.6422 0.055 Uiso 1 1 calc R . .
C6 C 0.4010(3) 0.7590(4) 0.71539(19) 0.0416(8) Uani 1 1 d . . .
H6A H 0.3555 0.8424 0.7118 0.062 Uiso 1 1 calc R . .
H6B H 0.4589 0.7494 0.7766 0.062 Uiso 1 1 calc R . .
H6C H 0.3451 0.6829 0.7024 0.062 Uiso 1 1 calc R . .
C7 C 0.5765(3) 0.6043(3) 0.6370(3) 0.0389(11) Uani 1 1 d . . .
H7A H 0.5218 0.5273 0.6205 0.058 Uiso 1 1 calc R . .
H7B H 0.6308 0.5932 0.6993 0.058 Uiso 1 1 calc R . .
H7C H 0.6240 0.6102 0.5952 0.058 Uiso 1 1 calc R . .
C11 C 0.0507(3) 0.3473(3) 0.3800(2) 0.0234(8) Uani 1 1 d . . .
C12 C -0.0363(3) 0.3143(4) 0.4261(2) 0.0288(9) Uani 1 1 d . . .
H12 H -0.0820 0.3767 0.4478 0.035 Uiso 1 1 calc R . .
C13 C -0.0413(3) 0.1709(4) 0.4331(3) 0.0305(9) Uani 1 1 d . . .
H13 H -0.0905 0.1223 0.4604 0.037 Uiso 1 1 calc R . .
C14 C 0.0421(4) 0.1139(4) 0.3912(2) 0.0337(10) Uani 1 1 d . . .
H14 H 0.0566 0.0211 0.3861 0.040 Uiso 1 1 calc R . .
C15 C 0.0991(3) 0.2213(3) 0.3589(2) 0.0292(8) Uani 1 1 d . . .
H15 H 0.1580 0.2120 0.3289 0.035 Uiso 1 1 calc R . .
C21 C 0.2692(4) 0.3610(4) 0.5829(2) 0.0318(10) Uani 1 1 d . . .
H21 H 0.2892 0.4494 0.5702 0.038 Uiso 1 1 calc R . .
C22 C 0.1812(4) 0.3251(4) 0.6276(3) 0.0312(9) Uani 1 1 d . . .
H22 H 0.1334 0.3854 0.6489 0.037 Uiso 1 1 calc R . .
C23 C 0.1801(4) 0.1814(4) 0.6337(3) 0.0352(10) Uani 1 1 d . . .
H23 H 0.1309 0.1303 0.6597 0.042 Uiso 1 1 calc R . .
C24 C 0.2657(4) 0.1284(4) 0.5939(3) 0.0319(10) Uani 1 1 d . . .
H24 H 0.2836 0.0365 0.5895 0.038 Uiso 1 1 calc R . .
C25 C 0.3204(3) 0.2406(4) 0.56125(18) 0.0323(7) Uani 1 1 d . . .
H25 H 0.3793 0.2348 0.5311 0.039 Uiso 1 1 calc R . .

loop_
_atom_site_aniso_label
_atom_site_aniso_U_11
_atom_site_aniso_U_22
_atom_site_aniso_U_33
_atom_site_aniso_U_23
_atom_site_aniso_U_13
_atom_site_aniso_U_12
Fe1 0.0221(2) 0.0249(3) 0.0209(2) 0.0000(3) 0.00465(16) 0.0009(3)
Si1 0.0288(5) 0.0287(5) 0.0258(4) 0.0029(5) 0.0062(4) 0.0009(5)
S1 0.0331(4) 0.0297(5) 0.0255(4) 0.0076(5) 0.0046(3) -0.0024(5)
C1 0.0191(18) 0.039(2) 0.0143(16) 0.0037(15) 0.0038(13) 0.0048(15)
C2 0.0204(18) 0.035(2) 0.0245(18) 0.0042(15) 0.0094(15) 0.0057(15)
C3 0.0284(16) 0.0210(17) 0.0284(16) 0.0049(17) 0.0099(13) -0.0002(16)
C4 0.0315(17) 0.0225(18) 0.0311(17) 0.0021(17) 0.0107(14) -0.0036(18)
C5 0.034(3) 0.031(2) 0.044(3) -0.0020(18) 0.010(2) 0.0004(17)
C6 0.044(2) 0.050(2) 0.0338(18) 0.010(2) 0.0170(16) 0.004(2)
C7 0.039(3) 0.030(2) 0.042(3) 0.0028(18) 0.006(2) 0.0038(18)
C11 0.021(2) 0.0286(19) 0.0193(19) -0.0005(14) 0.0040(15) -0.0005(15)
C12 0.023(2) 0.034(2) 0.026(2) 0.0034(16) 0.0030(17) 0.0061(16)
C13 0.028(2) 0.034(2) 0.029(2) 0.0040(17) 0.0083(19) -0.0040(18)
C14 0.044(3) 0.028(2) 0.024(2) -0.0032(16) 0.0035(18) -0.0035(18)
C15 0.0321(18) 0.036(2) 0.0194(16) -0.0053(15) 0.0077(14) 0.0043(16)
C21 0.031(3) 0.031(2) 0.023(2) -0.0022(16) -0.0049(18) -0.0043(17)
C22 0.030(3) 0.039(2) 0.027(2) -0.0058(18) 0.0126(19) 0.0045(19)
C23 0.033(3) 0.044(2) 0.023(2) 0.0093(18) 0.0005(19) -0.001(2)
C24 0.030(3) 0.026(2) 0.034(2) 0.0043(16) 0.0019(19) 0.0076(17)
C25 0.0248(16) 0.045(2) 0.0260(16) -0.002(2) 0.0072(13) 0.000(2)

loop_
_geom_bond_atom_site_label_1
_geom_bond_atom_site_label_2
_geom_bond_distance
_geom_bond_site_symmetry_2
_geom_bond_publ_flag
Fe1 C11 2.033(3) . ?
Fe1 C15 2.034(3) . ?
Fe1 C12 2.039(3) . ?
Fe1 C23 2.042(4) . ?
Fe1 C25 2.043(3) . ?
Fe1 C22 2.044(4) . ?
Fe1 C21 2.045(3) . ?
Fe1 C14 2.047(3) . ?
Fe1 C13 2.049(4) . ?
Fe1 C24 2.049(3) . ?
Si1 C4 1.849(3) . ?
Si1 C6 1.855(3) . ?
Si1 C7 1.858(3) . ?
Si1 C5 1.864(3) . ?
S1 C2 1.699(3) . ?
S1 C3 1.713(3) . ?
C1 C2 1.184(4) . ?
C1 C11 1.432(4) . ?
C3 C4 1.189(4) . ?
C11 C12 1.423(5) . ?
C11 C15 1.430(4) . ?
C12 C13 1.409(4) . ?
C13 C14 1.419(5) . ?
C14 C15 1.406(4) . ?
C21 C25 1.400(4) . ?
C21 C22 1.427(5) . ?
C22 C23 1.409(4) . ?
C23 C24 1.404(5) . ?
C24 C25 1.428(5) . ?
